data_7009846
loop_
_publ_author_name
'Hammes, Brian S.'
'Carrano, Carl J.'

_publ_section_title
;
 Structure and physical properties of several pseudotetrahedral zinc
 complexes containing a new alkyl thiolate heteroscorpionate ligand
;
_journal_issue 19
_journal_name_full 'Journal of the Chemical Society, Dalton Transactions'
_journal_page_first 3304
_journal_paper_doi 10.1039/b004037l
_journal_year 2000
_chemical_formula_sum 'C16 H24 N4 O2 S Zn'
_chemical_formula_weight 401.82
_chemical_name_systematic
; 
 ? 
;
_space_group_IT_number 36
_symmetry_cell_setting orthorhombic
_symmetry_space_group_name_Hall 'C 2c -2'
_symmetry_space_group_name_H-M 'C m c 21'
_atom_sites_solution_hydrogens geom
_atom_sites_solution_primary direct
_atom_sites_solution_secondary difmap
_audit_creation_method SHELXL
_cell_angle_alpha 90.00
_cell_angle_beta 90.00
_cell_angle_gamma 90.00
_cell_formula_units_Z 4
_cell_length_a 11.889(2)
_cell_length_b 11.694(2)
_cell_length_c 13.953(3)
_cell_measurement_reflns_used 35
_cell_measurement_temperature 293(2)
_cell_measurement_theta_max 12.55
_cell_measurement_theta_min 5.63
_cell_volume 1939.9(6)
_computing_cell_refinement 'Siemens XSCANS'
_computing_data_collection 'Siemens XSCANS'
_computing_data_reduction 'Siemens SHELXTL'
_computing_molecular_graphics 'Siemens SHELXTL'
_computing_publication_material 'Siemens SHELXTL'
_computing_structure_refinement 'SHELXL-93 (Sheldrick, 1993)'
_computing_structure_solution 'SHELXS-86 (Sheldrick, 1990)'
_diffrn_ambient_temperature 293(2)
_diffrn_measurement_device 'Siemens P4'
_diffrn_measurement_method '2\q/\w scans'
_diffrn_radiation_monochromator graphite
_diffrn_radiation_source 'fine-focus sealed tube'
_diffrn_radiation_type MoK\a
_diffrn_radiation_wavelength 0.71073
_diffrn_reflns_av_R_equivalents 0.0212
_diffrn_reflns_av_sigmaI/netI 0.0170
_diffrn_reflns_limit_h_max 14
_diffrn_reflns_limit_h_min 0
_diffrn_reflns_limit_k_max 13
_diffrn_reflns_limit_k_min 0
_diffrn_reflns_limit_l_max 0
_diffrn_reflns_limit_l_min -12
_diffrn_reflns_number 832
_diffrn_reflns_theta_max 24.98
_diffrn_reflns_theta_min 2.44
_diffrn_standards_interval_count 97
_diffrn_standards_number 3
_exptl_absorpt_coefficient_mu 1.389
_exptl_absorpt_correction_type none
_exptl_crystal_density_diffrn 1.376
_exptl_crystal_F_000 840
_refine_diff_density_max 0.338
_refine_diff_density_min -0.255
_refine_diff_density_rms 0.070
_refine_ls_abs_structure_details 'Flack H D (1983), Acta Cryst. A39, 876-881'
_refine_ls_abs_structure_Flack 0.00
_refine_ls_extinction_coef 0.0149(14)
_refine_ls_extinction_expression Fc^*^=kFc[1+0.001xFc^2^\l^3^/sin(2\q)]^-1/4^
_refine_ls_extinction_method SHELXL
_refine_ls_goodness_of_fit_all 0.914
_refine_ls_goodness_of_fit_obs 0.910
_refine_ls_matrix_type full
_refine_ls_number_parameters 122
_refine_ls_number_reflns 826
_refine_ls_number_restraints 1
_refine_ls_restrained_S_all 1.081
_refine_ls_restrained_S_obs 0.909
_refine_ls_R_factor_all 0.0315
_refine_ls_R_factor_obs 0.0303
_refine_ls_shift/esd_max 0.000
_refine_ls_shift/esd_mean 0.000
_refine_ls_structure_factor_coef Fsqd
_refine_ls_weighting_details 'w=1/[\s^2^(Fo^2^)+(0.0755P)^2^+1.0766P] where P=(Fo^2^+2Fc^2^)/3'
_refine_ls_weighting_scheme calc
_refine_ls_wR_factor_all 0.0973
_refine_ls_wR_factor_obs 0.0810
_reflns_number_observed 812
_reflns_number_total 828
_reflns_observed_criterion >2sigma(I)
_cod_data_source_file b004037l.txt
_cod_data_source_block bsh41'
_cod_depositor_comments
;
The following automatic conversions were performed:
'_symmetry_cell_setting' value 'Orthorhombic' changed to 'orthorhombic'
according to '/home/saulius/struct/CIF-dictionaries/cif_core.dic'
dictionary named 'cif_core.dic' version 2.4.1 from 2010-06-29.

Automatic conversion script
Id: cif_fix_enum 1527 2010-12-29 10:47:43Z saulius 

The following automatic conversions were performed:

'_refine_ls_weighting_scheme' value 'calc
w=1/[\s^2^(Fo^2^)+(0.0755P)^2^+1.0766P] where P=(Fo^2^+2Fc^2^)/3' was
changed to 'calc'. New tag '_refine_ls_weighting_details' was
created. The value of the new tag was set to
'w=1/[\s^2^(Fo^2^)+(0.0755P)^2^+1.0766P] where P=(Fo^2^+2Fc^2^)/3'.

Automatic conversion script
Id: cif_fix_values 3143 2015-03-26 13:38:13Z robertas 
;
_cod_original_sg_symbol_H-M Cmc2(1)
_cod_database_code 7009846

loop_
_symmetry_equiv_pos_as_xyz
'x, y, z'
'-x, -y, z+1/2'
'x, -y, z+1/2'
'-x, y, z'
'x+1/2, y+1/2, z'
'-x+1/2, -y+1/2, z+1/2'
'x+1/2, -y+1/2, z+1/2'
'-x+1/2, y+1/2, z'

loop_
_atom_site_aniso_label
_atom_site_aniso_U_11
_atom_site_aniso_U_22
_atom_site_aniso_U_33
_atom_site_aniso_U_23
_atom_site_aniso_U_13
_atom_site_aniso_U_12
Zn1 0.0327(4) 0.0341(4) 0.0502(6) -0.0009(3) 0.000 0.000
S1 0.0558(10) 0.0370(7) 0.0531(15) 0.0100(10) 0.000 0.000
O1 0.048(3) 0.036(2) 0.055(5) -0.003(2) 0.000 0.000
O2 0.087(4) 0.057(4) 0.061(5) 0.008(3) 0.000 0.000
N2 0.029(2) 0.036(2) 0.044(3) -0.001(2) 0.003(2) -0.0063(15)
N1 0.0299(13) 0.038(2) 0.048(2) -0.002(2) 0.001(2) 0.0009(12)
C1 0.045(3) 0.070(3) 0.067(4) -0.002(3) 0.016(3) 0.004(2)
C2 0.032(2) 0.049(3) 0.052(3) 0.004(2) 0.006(2) 0.002(2)
C3 0.038(2) 0.059(3) 0.060(3) 0.003(3) 0.013(3) -0.015(2)
C4 0.037(2) 0.047(2) 0.052(3) 0.001(2) 0.003(2) -0.011(2)
C5 0.062(3) 0.059(3) 0.077(5) -0.015(3) 0.014(3) -0.026(3)
C6 0.029(2) 0.036(3) 0.034(5) 0.000(2) 0.000 0.000
C7 0.041(3) 0.037(3) 0.047(5) 0.006(3) 0.000 0.000
C8 0.086(4) 0.057(3) 0.061(4) 0.013(3) 0.034(3) 0.011(3)
C9 0.046(4) 0.048(4) 0.047(6) -0.004(4) 0.000 0.000
C10 0.142(11) 0.065(5) 0.075(9) -0.018(5) 0.000 0.000

loop_
_atom_site_label
_atom_site_type_symbol
_atom_site_fract_x
_atom_site_fract_y
_atom_site_fract_z
_atom_site_U_iso_or_equiv
_atom_site_thermal_displace_type
_atom_site_occupancy
_atom_site_calc_flag
_atom_site_refinement_flags
_atom_site_disorder_group
Zn1 Zn 0.0000 0.77866(5) 0.45120(3) 0.0390(3) Uani 1 d S .
S1 S 0.0000 0.7473(2) 0.6098(2) 0.0486(5) Uani 1 d S .
O1 O 0.0000 0.6547(4) 0.3601(4) 0.0464(14) Uani 1 d S .
O2 O 0.0000 0.7828(5) 0.2452(6) 0.068(2) Uani 1 d S .
N2 N 0.1001(3) 0.9912(3) 0.5074(3) 0.0363(9) Uani 1 d . .
N1 N 0.1231(2) 0.9019(3) 0.4492(4) 0.0386(8) Uani 1 d . .
C1 C 0.2747(4) 0.8431(5) 0.3410(5) 0.0607(15) Uani 1 d . .
H1A H 0.2254(4) 0.7793(5) 0.3308(5) 0.091 Uiso 1 calc R .
H1B H 0.3454(4) 0.8163(5) 0.3654(5) 0.091 Uiso 1 calc R .
H1C H 0.2868(4) 0.8822(5) 0.2813(5) 0.091 Uiso 1 calc R .
C2 C 0.2230(4) 0.9230(4) 0.4111(4) 0.0447(12) Uani 1 d . .
C3 C 0.2646(3) 1.0253(4) 0.4464(6) 0.0524(12) Uani 1 d . .
H3A H 0.3333(3) 1.0587(4) 0.4309(6) 0.063 Uiso 1 calc R .
C4 C 0.1858(4) 1.0680(4) 0.5082(4) 0.0453(12) Uani 1 d . .
C5 C 0.1822(5) 1.1754(5) 0.5640(5) 0.066(2) Uani 1 d . .
H5A H 0.1138(5) 1.1782(5) 0.6005(5) 0.099 Uiso 1 calc R .
H5B H 0.1849(5) 1.2395(5) 0.5210(5) 0.099 Uiso 1 calc R .
H5C H 0.2454(5) 1.1783(5) 0.6067(5) 0.099 Uiso 1 calc R .
C6 C 0.0000 0.9899(5) 0.5680(5) 0.0328(15) Uani 1 d S .
H6B H 0.0000 1.0635(5) 0.6015(5) 0.039 Uiso 1 calc SR .
C7 C 0.0000 0.8975(5) 0.6479(6) 0.042(2) Uani 1 d S .
C8 C -0.1046(6) 0.9188(5) 0.7079(5) 0.068(2) Uani 1 d . .
H8A H -0.1704(6) 0.9052(5) 0.6696(5) 0.102 Uiso 1 calc R .
H8B H -0.1048(6) 0.9966(5) 0.7299(5) 0.102 Uiso 1 calc R .
H8C H -0.1048(6) 0.8682(5) 0.7620(5) 0.102 Uiso 1 calc R .
C9 C 0.0000 0.6847(7) 0.2718(7) 0.047(2) Uani 1 d S .
C10 C 0.0000 0.5883(8) 0.2013(9) 0.094(4) Uani 1 d S .
H10A H 0.0000 0.5168(8) 0.2350(9) 0.141 Uiso 1 calc SR .
H10B H 0.0659 0.5931(8) 0.1617(9) 0.141 Uiso 0.50 calc PR .
H10C H -0.0659 0.5931(8) 0.1617(9) 0.141 Uiso 0.50 calc PR .

loop_
_atom_type_symbol
_atom_type_description
_atom_type_scat_dispersion_real
_atom_type_scat_dispersion_imag
_atom_type_scat_source
C C 0.0033 0.0016 'International Tables Vol C Tables 4.2.6.8 and 6.1.1.4'
H H 0.0000 0.0000 'International Tables Vol C Tables 4.2.6.8 and 6.1.1.4'
N N 0.0061 0.0033 'International Tables Vol C Tables 4.2.6.8 and 6.1.1.4'
O O 0.0106 0.0060 'International Tables Vol C Tables 4.2.6.8 and 6.1.1.4'
S S 0.1246 0.1234 'International Tables Vol C Tables 4.2.6.8 and 6.1.1.4'
Zn Zn 0.2839 1.4301 'International Tables Vol C Tables 4.2.6.8 and 6.1.1.4'

loop_
_geom_angle_atom_site_label_1
_geom_angle_atom_site_label_2
_geom_angle_atom_site_label_3
_geom_angle
_geom_angle_site_symmetry_1
_geom_angle_site_symmetry_3
_geom_angle_publ_flag
O1 Zn1 N1 121.2(2) . . ?
O1 Zn1 N1 121.2(2) . 4 ?
N1 Zn1 N1 90.8(2) . 4 ?
O1 Zn1 S1 121.8(2) . . ?
N1 Zn1 S1 97.4(2) . . ?
N1 Zn1 S1 97.4(2) 4 . ?
C7 S1 Zn1 97.5(3) . . ?
C9 O1 Zn1 115.3(5) . . ?
N1 N2 C4 111.4(3) . . ?
N1 N2 C6 120.3(4) . . ?
C4 N2 C6 127.8(4) . . ?
C2 N1 N2 106.2(4) . . ?
C2 N1 Zn1 140.8(4) . . ?
N2 N1 Zn1 113.0(3) . . ?
N1 C2 C3 109.8(5) . . ?
N1 C2 C1 121.2(5) . . ?
C3 C2 C1 129.0(5) . . ?
C4 C3 C2 107.2(4) . . ?
N2 C4 C3 105.5(4) . . ?
N2 C4 C5 123.0(4) . . ?
C3 C4 C5 131.5(4) . . ?
N2 C6 N2 109.2(5) 4 . ?
N2 C6 C7 115.0(3) 4 . ?
N2 C6 C7 115.0(3) . . ?
C8 C7 C8 109.9(8) 4 . ?
C8 C7 C6 106.3(4) 4 . ?
C8 C7 C6 106.3(4) . . ?
C8 C7 S1 108.5(3) 4 . ?
C8 C7 S1 108.5(4) . . ?
C6 C7 S1 117.2(5) . . ?
O2 C9 O1 123.9(8) . . ?
O2 C9 C10 120.9(9) . . ?
O1 C9 C10 115.2(8) . . ?

loop_
_geom_bond_atom_site_label_1
_geom_bond_atom_site_label_2
_geom_bond_distance
_geom_bond_site_symmetry_2
_geom_bond_publ_flag
Zn1 O1 1.928(5) . ?
Zn1 N1 2.054(3) . ?
Zn1 N1 2.054(3) 4 ?
Zn1 S1 2.242(2) . ?
S1 C7 1.835(7) . ?
O1 C9 1.281(11) . ?
O2 C9 1.206(11) . ?
N2 N1 1.350(6) . ?
N2 C4 1.359(5) . ?
N2 C6 1.460(5) . ?
N1 C2 1.324(6) . ?
C1 C2 1.486(8) . ?
C2 C3 1.385(8) . ?
C3 C4 1.368(8) . ?
C4 C5 1.478(8) . ?
C6 N2 1.460(5) 4 ?
C6 C7 1.554(9) . ?
C7 C8 1.519(7) 4 ?
C7 C8 1.519(7) . ?
C9 C10 1.497(12) . ?
